data_4125513
loop_
_publ_author_name
'Georgiou, Irene'
'Kervyn, Simon'
'Rossignon, Alexandre'
'De Leo, Federica'
'Wouters, Johan'
'Bruylants, Gilles'
'Bonifazi, Davide'

_publ_section_title
;
 Versatile Self-Adapting Boronic Acids for H-Bond Recognition: From
 Discrete to Polymeric Supramolecules.
;
_journal_issue 7
_journal_name_full 'Journal of the American Chemical Society'
_journal_page_first 2710
_journal_page_last 2727
_journal_paper_doi 10.1021/jacs.6b11362
_journal_volume 139
_journal_year 2017
_chemical_formula_moiety 'C14 H8 N4, 2(C6 H7 B O2)'
_chemical_formula_sum 'C26 H22 B2 N4 O4'
_chemical_formula_weight 476.11
_chemical_name_systematic
;
 ?
;
_space_group_IT_number 2
_symmetry_cell_setting triclinic
_symmetry_space_group_name_Hall '-P 1'
_symmetry_space_group_name_H-M 'P -1'
_atom_sites_solution_hydrogens geom
_atom_sites_solution_primary direct
_atom_sites_solution_secondary difmap
_audit_creation_method SHELXL-97
_cell_angle_alpha 95.785(9)
_cell_angle_beta 103.104(9)
_cell_angle_gamma 114.473(11)
_cell_formula_units_Z 1
_cell_length_a 7.4283(8)
_cell_length_b 8.3837(9)
_cell_length_c 10.8769(12)
_cell_measurement_reflns_used 1947
_cell_measurement_temperature 293(2)
_cell_measurement_theta_max 66.7270
_cell_measurement_theta_min 4.2850
_cell_volume 585.80(13)
_computing_cell_refinement
;
CrysAlisPro, Agilent Technologies,
Version 1.171.37.34 (release 22-05-2014 CrysAlis171 .NET)
(compiled May 22 2014,16:03:01)
;
_computing_data_collection
;
CrysAlisPro, Agilent Technologies,
Version 1.171.37.34 (release 22-05-2014 CrysAlis171 .NET)
(compiled May 22 2014,16:03:01)
;
_computing_data_reduction
;
CrysAlisPro, Agilent Technologies,
Version 1.171.37.34 (release 22-05-2014 CrysAlis171 .NET)
(compiled May 22 2014,16:03:01)
;
_computing_structure_refinement 'SHELXL-97 (Sheldrick, 1997)'
_computing_structure_solution Shelxs86
_diffrn_ambient_temperature 293(2)
_diffrn_detector 'CCD plate'
_diffrn_detector_area_resol_mean 5.1856
_diffrn_detector_type Ruby
_diffrn_measured_fraction_theta_full 0.991
_diffrn_measured_fraction_theta_max 0.991
_diffrn_measurement_device 'four-circle diffractometer'
_diffrn_measurement_device_type 'Xcalibur, Ruby, Gemini ultra'
_diffrn_measurement_method '\w scans'
_diffrn_radiation_monochromator mirror
_diffrn_radiation_source 'fine-focus sealed tube'
_diffrn_radiation_type CuK\a
_diffrn_radiation_wavelength 1.54184
_diffrn_reflns_av_R_equivalents 0.0333
_diffrn_reflns_av_sigmaI/netI 0.0365
_diffrn_reflns_limit_h_max 7
_diffrn_reflns_limit_h_min -8
_diffrn_reflns_limit_k_max 9
_diffrn_reflns_limit_k_min -9
_diffrn_reflns_limit_l_max 12
_diffrn_reflns_limit_l_min -12
_diffrn_reflns_number 4490
_diffrn_reflns_theta_full 66.58
_diffrn_reflns_theta_max 66.58
_diffrn_reflns_theta_min 4.28
_exptl_absorpt_coefficient_mu 0.741
_exptl_absorpt_correction_T_max 0.9569
_exptl_absorpt_correction_T_min 0.8557
_exptl_absorpt_correction_type multi-scan
_exptl_absorpt_process_details
;
CrysAlisPro, Agilent Technologies,
Version 1.171.37.34 (release 22-05-2014 CrysAlis171 .NET)
(compiled May 22 2014,16:03:01)
Empirical absorption correction using spherical harmonics,
 implemented in SCALE3 ABSPACK scaling algorithm.
;
_exptl_crystal_colour Purple
_exptl_crystal_density_diffrn 1.350
_exptl_crystal_density_method 'not measured'
_exptl_crystal_description prism
_exptl_crystal_F_000 248
_exptl_crystal_size_max 0.22
_exptl_crystal_size_mid 0.10
_exptl_crystal_size_min 0.06
_refine_diff_density_max 0.163
_refine_diff_density_min -0.170
_refine_diff_density_rms 0.038
_refine_ls_extinction_method none
_refine_ls_goodness_of_fit_ref 1.359
_refine_ls_hydrogen_treatment mixed
_refine_ls_matrix_type full
_refine_ls_number_parameters 171
_refine_ls_number_reflns 2045
_refine_ls_number_restraints 0
_refine_ls_restrained_S_all 1.359
_refine_ls_R_factor_all 0.0883
_refine_ls_R_factor_gt 0.0655
_refine_ls_shift/su_max 0.000
_refine_ls_shift/su_mean 0.000
_refine_ls_structure_factor_coef Fsqd
_refine_ls_weighting_details 'calc w=1/[\s^2^(Fo^2^)+(0.0277P)^2^+0.7454P] where P=(Fo^2^+2Fc^2^)/3'
_refine_ls_weighting_scheme calc
_refine_ls_wR_factor_gt 0.1889
_refine_ls_wR_factor_ref 0.1951
_reflns_number_gt 1450
_reflns_number_total 2045
_reflns_threshold_expression >2sigma(I)
_cod_data_source_file ja6b11362_si_033.cif
_cod_data_source_block shelxl
_cod_depositor_comments 'Adding full bibliography for 4125513--4125529.cif.'
_cod_original_cell_volume 585.80(11)
_cod_original_sg_symbol_H-M P-1
_cod_database_code 4125513

loop_
_symmetry_equiv_pos_as_xyz
'x, y, z'
'-x, -y, -z'

loop_
_atom_site_label
_atom_site_type_symbol
_atom_site_fract_x
_atom_site_fract_y
_atom_site_fract_z
_atom_site_U_iso_or_equiv
_atom_site_adp_type
_atom_site_occupancy
_atom_site_symmetry_multiplicity
_atom_site_calc_flag
_atom_site_refinement_flags
C7 C 0.2624(6) 0.4049(5) 0.7865(4) 0.0420(9) Uani 1 1 d .
C8 C 0.1395(6) 0.3846(5) 0.6591(4) 0.0490(10) Uani 1 1 d .
H8 H 0.1604 0.4847 0.6233 0.059 Uiso 1 1 calc R
C9 C -0.0069(6) 0.2207(6) 0.5904(4) 0.0520(10) Uani 1 1 d .
H9 H -0.0867 0.2087 0.5075 0.062 Uiso 1 1 calc R
C10 C -0.0408(7) 0.0655(6) 0.6432(4) 0.0554(11) Uani 1 1 d .
H10 H -0.1432 -0.0462 0.5942 0.067 Uiso 1 1 calc R
C11 C 0.0722(6) 0.0772(5) 0.7628(4) 0.0517(10) Uani 1 1 d .
H11 H 0.0482 -0.0260 0.7950 0.062 Uiso 1 1 calc R
C12 C 0.2280(6) 0.2469(5) 0.8396(4) 0.0432(9) Uani 1 1 d .
C13 C 0.4838(6) 0.4216(5) 1.0259(4) 0.0416(9) Uani 1 1 d .
N1 N 0.4048(5) 0.5675(4) 0.8542(3) 0.0443(8) Uani 1 1 d .
N2 N 0.3385(5) 0.2574(4) 0.9578(3) 0.0455(8) Uani 1 1 d .
C1 C 0.3525(6) 0.7857(5) 0.2333(4) 0.0428(9) Uani 1 1 d .
C2 C 0.4453(6) 0.7925(6) 0.3611(4) 0.0504(10) Uani 1 1 d .
H2 H 0.5426 0.9028 0.4149 0.060 Uiso 1 1 calc R
C3 C 0.3962(7) 0.6388(6) 0.4103(4) 0.0595(12) Uani 1 1 d .
H3 H 0.4594 0.6465 0.4964 0.071 Uiso 1 1 calc R
C4 C 0.2535(7) 0.4748(6) 0.3315(5) 0.0611(12) Uani 1 1 d .
H4 H 0.2204 0.3714 0.3643 0.073 Uiso 1 1 calc R
C5 C 0.1599(7) 0.4635(6) 0.2042(5) 0.0601(12) Uani 1 1 d .
H5 H 0.0641 0.3525 0.1507 0.072 Uiso 1 1 calc R
C6 C 0.2089(7) 0.6176(5) 0.1563(4) 0.0517(10) Uani 1 1 d .
H6 H 0.1441 0.6089 0.0703 0.062 Uiso 1 1 calc R
B1 B 0.3967(7) 0.9584(6) 0.1772(5) 0.0481(11) Uani 1 1 d .
O1 O 0.5425(6) 1.1184(4) 0.2542(3) 0.0758(11) Uani 1 1 d .
O2 O 0.2829(5) 0.9390(4) 0.0562(3) 0.0682(10) Uani 1 1 d .
H2O H 0.305(8) 1.037(7) 0.026(5) 0.085(17) Uiso 1 1 d .
H1O H 0.565(9) 1.214(8) 0.218(5) 0.100(19) Uiso 1 1 d .

loop_
_atom_site_aniso_label
_atom_site_aniso_U_11
_atom_site_aniso_U_22
_atom_site_aniso_U_33
_atom_site_aniso_U_23
_atom_site_aniso_U_13
_atom_site_aniso_U_12
C7 0.046(2) 0.040(2) 0.044(2) 0.0125(16) 0.0160(17) 0.0216(17)
C8 0.056(2) 0.050(2) 0.046(2) 0.0170(18) 0.0150(19) 0.026(2)
C9 0.052(3) 0.057(3) 0.047(2) 0.0109(19) 0.0119(19) 0.027(2)
C10 0.056(3) 0.047(2) 0.056(3) 0.0053(19) 0.009(2) 0.021(2)
C11 0.055(3) 0.040(2) 0.057(3) 0.0128(18) 0.012(2) 0.0195(19)
C12 0.048(2) 0.040(2) 0.045(2) 0.0127(16) 0.0157(17) 0.0209(17)
C13 0.046(2) 0.039(2) 0.044(2) 0.0152(16) 0.0169(17) 0.0201(17)
N1 0.0508(19) 0.0394(17) 0.0441(18) 0.0160(14) 0.0143(15) 0.0201(15)
N2 0.0511(19) 0.0377(17) 0.0466(18) 0.0138(14) 0.0132(15) 0.0185(15)
C1 0.045(2) 0.041(2) 0.047(2) 0.0142(17) 0.0145(17) 0.0222(17)
C2 0.048(2) 0.051(2) 0.049(2) 0.0139(18) 0.0080(18) 0.0218(19)
C3 0.062(3) 0.067(3) 0.056(3) 0.029(2) 0.013(2) 0.034(2)
C4 0.070(3) 0.050(3) 0.075(3) 0.033(2) 0.024(2) 0.032(2)
C5 0.070(3) 0.041(2) 0.065(3) 0.015(2) 0.016(2) 0.022(2)
C6 0.061(3) 0.046(2) 0.045(2) 0.0126(18) 0.0123(19) 0.022(2)
B1 0.051(3) 0.045(2) 0.049(3) 0.016(2) 0.015(2) 0.020(2)
O1 0.092(3) 0.0427(18) 0.063(2) 0.0192(15) -0.0008(17) 0.0129(17)
O2 0.084(2) 0.0485(18) 0.0540(18) 0.0242(15) 0.0055(16) 0.0185(16)

loop_
_atom_type_symbol
_atom_type_description
_atom_type_scat_dispersion_real
_atom_type_scat_dispersion_imag
_atom_type_scat_source
C C 0.0180 0.0090 'International Tables Vol C Tables 4.2.6.8 and 6.1.1.4'
H H 0.0000 0.0000 'International Tables Vol C Tables 4.2.6.8 and 6.1.1.4'
B B 0.0090 0.0040 'International Tables Vol C Tables 4.2.6.8 and 6.1.1.4'
N N 0.0310 0.0180 'International Tables Vol C Tables 4.2.6.8 and 6.1.1.4'
O O 0.0490 0.0320 'International Tables Vol C Tables 4.2.6.8 and 6.1.1.4'

loop_
_geom_angle_atom_site_label_1
_geom_angle_atom_site_label_2
_geom_angle_atom_site_label_3
_geom_angle
_geom_angle_site_symmetry_1
_geom_angle_site_symmetry_3
N1 C7 C8 119.7(3) . .
N1 C7 C12 121.4(3) . .
C8 C7 C12 118.9(3) . .
C9 C8 C7 120.1(4) . .
C9 C8 H8 119.9 . .
C7 C8 H8 119.9 . .
C8 C9 C10 120.8(4) . .
C8 C9 H9 119.6 . .
C10 C9 H9 119.6 . .
C11 C10 C9 121.4(4) . .
C11 C10 H10 119.3 . .
C9 C10 H10 119.3 . .
C10 C11 C12 120.1(4) . .
C10 C11 H11 119.9 . .
C12 C11 H11 119.9 . .
N2 C12 C11 119.8(3) . .
N2 C12 C7 121.5(3) . .
C11 C12 C7 118.7(3) . .
N2 C13 N1 117.1(3) . 2_667
N2 C13 C13 121.4(4) . 2_667
N1 C13 C13 121.5(4) 2_667 2_667
C7 N1 C13 117.0(3) . 2_667
C12 N2 C13 117.1(3) . .
C2 C1 C6 117.2(4) . .
C2 C1 B1 122.5(4) . .
C6 C1 B1 120.3(4) . .
C3 C2 C1 121.5(4) . .
C3 C2 H2 119.3 . .
C1 C2 H2 119.3 . .
C4 C3 C2 119.8(4) . .
C4 C3 H3 120.1 . .
C2 C3 H3 120.1 . .
C5 C4 C3 120.1(4) . .
C5 C4 H4 119.9 . .
C3 C4 H4 119.9 . .
C4 C5 C6 119.6(4) . .
C4 C5 H5 120.2 . .
C6 C5 H5 120.2 . .
C5 C6 C1 121.8(4) . .
C5 C6 H6 119.1 . .
C1 C6 H6 119.1 . .
O2 B1 O1 124.0(4) . .
O2 B1 C1 117.8(4) . .
O1 B1 C1 118.3(4) . .
B1 O1 H1O 115(4) . .
B1 O2 H2O 118(3) . .

loop_
_geom_bond_atom_site_label_1
_geom_bond_atom_site_label_2
_geom_bond_distance
_geom_bond_site_symmetry_2
C7 N1 1.330(5) .
C7 C8 1.426(5) .
C7 C12 1.447(5) .
C8 C9 1.348(6) .
C8 H8 0.9300 .
C9 C10 1.425(6) .
C9 H9 0.9300 .
C10 C11 1.348(6) .
C10 H10 0.9300 .
C11 C12 1.421(5) .
C11 H11 0.9300 .
C12 N2 1.332(5) .
C13 N2 1.346(5) .
C13 N1 1.348(5) 2_667
C13 C13 1.433(7) 2_667
N1 C13 1.348(5) 2_667
C1 C2 1.389(5) .
C1 C6 1.392(5) .
C1 B1 1.566(6) .
C2 C3 1.385(6) .
C2 H2 0.9300 .
C3 C4 1.375(6) .
C3 H3 0.9300 .
C4 C5 1.375(6) .
C4 H4 0.9300 .
C5 C6 1.380(6) .
C5 H5 0.9300 .
C6 H6 0.9300 .
B1 O2 1.346(5) .
B1 O1 1.354(6) .
O1 H1O 0.90(6) .
O2 H2O 0.88(5) .
